data_9017041
loop_
_publ_author_name
'Hughes, J. M.'
'Nekvasil, H.'
'Ustunisik, G.'
'Lindsley, D. H.'
'Coraor, A. E.'
'Vaughn, J.'
'Phillips, B. L.'
'McCubbin, F. M.'
'Woerner, W. R.'

_publ_section_title
;
 Solid solution in the fluorapatite-chlorapatite binary system: High-precision crystal
 structure refinements of synthetic F-Cl apatite.
 Note: Sample HNF5CL5-8
;
_journal_name_full 'American Mineralogist'
_journal_page_first 369
_journal_page_last 376
_journal_volume 99
_journal_year 2014
_chemical_compound_source Synthetic
_chemical_formula_sum 'Ca5 Cl0.343 F0.766 O12 P3'
_chemical_name_mineral Fluorapatite
_space_group_IT_number 176
_space_group_name_Hall '-P 6c'
_space_group_name_H-M_alt 'P 63/m'
_symmetry_space_group_name_H-M 'P 63/m'
_cell_angle_alpha 90
_cell_angle_beta 90
_cell_angle_gamma 120
_cell_formula_units_Z 2
_cell_length_a 9.5101
_cell_length_b 9.5101
_cell_length_c 6.83000
_cell_volume 534.960
_database_code_amcsd 0020114
_exptl_crystal_density_diffrn 3.179
_cod_data_source_file inputs/fixed/downloads/05/05672.cif
_cod_data_source_block 05672
_cod_original_formula_sum 'Ca5 P3 O12 Cl.343 F.766'
_cod_database_code 9017041

loop_
_space_group_symop_operation_xyz
x,y,z
-x+y,-x,1/2-z
x-y,x,1/2+z
y,-x+y,-z
-y,x-y,z
x,y,1/2-z
-x,-y,1/2+z
x-y,x,-z
-x+y,-x,z
-y,x-y,1/2-z
y,-x+y,1/2+z
-x,-y,-z

loop_
_atom_site_aniso_label
_atom_site_aniso_U_11
_atom_site_aniso_U_22
_atom_site_aniso_U_33
_atom_site_aniso_U_12
_atom_site_aniso_U_13
_atom_site_aniso_U_23
Ca1 0.01578 0.01578 0.00861 0.00789 0.00000 0.00000
Ca2 0.01366 0.02398 0.01123 0.00630 0.00000 0.00000
P 0.00853 0.01141 0.00918 0.00489 0.00000 0.00000
O1 0.00940 0.02150 0.01490 0.00750 0.00000 0.00000
O2 0.01510 0.01200 0.02720 0.00430 0.00000 0.00000
O3 0.01120 0.02480 0.01350 0.00820 -0.00130 0.00530
O3* 0.01120 0.02480 0.01350 0.00820 -0.00130 0.00530

loop_
_atom_site_label
_atom_site_fract_x
_atom_site_fract_y
_atom_site_fract_z
_atom_site_occupancy
_atom_site_U_iso_or_equiv
_atom_site_type_symbol
_atom_site_attached_hydrogens
Ca1 0.66667 0.33333 -0.00218 1.00000 0.01339 Ca 0
Ca2 0.00352 0.25495 0.25000 1.00000 0.01767 Ca 0
P 0.96900 0.59804 0.25000 1.00000 0.00975 P 0
O1 0.15326 0.66591 0.25000 1.00000 0.01538 O 0
O2 0.87623 0.41101 0.25000 1.00000 0.01920 O 0
O3 0.90700 0.64250 0.06290 0.66000 0.01690 O 0
O3* 0.92930 0.67450 0.08230 0.34000 0.01690 O 0
Cl 0.00000 0.00000 0.00000 0.08100 0.02500 Cl 0
ClB 0.00000 0.00000 0.08650 0.13100 0.01390 Cl 0
F 0.00000 0.00000 0.25000 0.40600 0.01500 F 0
FB 0.00000 0.00000 0.16780 0.18000 0.00600 F 0

loop_
_cod_changelog_entry_id
_cod_changelog_entry_author
_cod_changelog_entry_date
_cod_changelog_entry_text
1
;cod-tools version 3.8.0
Id: cif_guess_AMCSD_atom_types 9581 2023-05-17 12:35:41Z saulius
;
2023-05-23T09:25:27+03:00
;Derived atom types and hydrogen counts
from atom names that follow the AMCSD naming convention
(Wat == water, O-H == hydroxyl).
;
2
;cod-tools version 3.10.1
Id: cif_fix_AMCSD_aniso_labels 10200 2024-08-01 14:09:44Z saulius
;
2024-08-02T12:21:56+03:00
;Changed the following '_atom_site_aniso_label' values:
'O3'' -> 'O3*'
;

loop_
_cod_related_entry_id
_cod_related_entry_database
_cod_related_entry_code
1 AMCSD 0020114
